data_2008241
loop_
_publ_author_name
'Kani, Yoshiyuki'
'Tsuchimoto, Masanobu'
'Ohba, Shigeru'
'Matsushima, Hideaki'
'Noguchi, Masakazu'
'Tokii, Tadashi'

_publ_section_title
;
 A dimeric copper(II) bis(4-chlorophenoxy)acetate adduct with
 dimethylformamide
;
_journal_issue 3
_journal_name_full 'Acta Crystallographica Section C'
_journal_page_first 316
_journal_page_last 318
_journal_paper_doi 10.1107/S0108270198014899
_journal_volume 55
_journal_year 1999
_chemical_formula_iupac '[Cu2 (C14 H9 Cl2 O4)4 (C3 H7 N1 O1)2]'
_chemical_formula_moiety 'C62 H50 Cl8 Cu2 N2 O18'
_chemical_formula_sum 'C62 H50 Cl8 Cu2 N2 O18'
_chemical_formula_weight 1521.8
_space_group_IT_number 14
_symmetry_cell_setting monoclinic
_symmetry_space_group_name_Hall '-P 2yn'
_symmetry_space_group_name_H-M 'P 1 21/n 1'
_cell_angle_alpha 90
_cell_angle_beta 96.24(2)
_cell_angle_gamma 90
_cell_formula_units_Z 2
_cell_length_a 10.115(3)
_cell_length_b 10.757(4)
_cell_length_c 30.986(4)
_cell_measurement_reflns_used 25
_cell_measurement_temperature 297
_cell_measurement_theta_max 15.0
_cell_measurement_theta_min 14.8
_cell_volume 3351.5(17)
_computing_cell_refinement 'MSC/AFC Diffractometer Control Software'
_computing_data_collection
;
MSC/AFC Diffractometer Control Software
(Molecular Structure Corporation, 1993)
;
_computing_data_reduction 'TEXSAN (Molecular Structure Corporation/Rigaku Corporation, 1998)'
_computing_publication_material TEXSAN
_computing_structure_refinement TEXSAN
_computing_structure_solution TEXSAN
_diffrn_ambient_temperature 297
_diffrn_measurement_device_type 'Rigaku AFC-5R'
_diffrn_measurement_method \w
_diffrn_radiation_monochromator graphite
_diffrn_radiation_source 'Rigaku rotating anode'
_diffrn_radiation_type 'Mo K\a'
_diffrn_radiation_wavelength 0.71073
_diffrn_reflns_av_R_equivalents 0.027
_diffrn_reflns_av_sigmaI/netI 0.082
_diffrn_reflns_limit_h_max 14
_diffrn_reflns_limit_h_min 0
_diffrn_reflns_limit_k_max 15
_diffrn_reflns_limit_k_min 0
_diffrn_reflns_limit_l_max 44
_diffrn_reflns_limit_l_min -44
_diffrn_reflns_number 10267
_diffrn_reflns_reduction_process 'Lp corrections applied'
_diffrn_reflns_theta_max 30
_diffrn_reflns_theta_min 2.01
_diffrn_standards_decay_% none
_diffrn_standards_interval_count 100
_diffrn_standards_number 3
_exptl_absorpt_coefficient_mu 1.024
_exptl_absorpt_correction_T_max 0.736
_exptl_absorpt_correction_T_min 0.616
_exptl_absorpt_correction_type '\y scan'
_exptl_absorpt_process_details '(North et al., 1968)'
_exptl_crystal_colour 'dark green'
_exptl_crystal_density_diffrn 1.508
_exptl_crystal_density_method 'not measured'
_exptl_crystal_description prism
_exptl_crystal_F_000 1548
_exptl_crystal_size_max 0.70
_exptl_crystal_size_mid 0.60
_exptl_crystal_size_min 0.30
_refine_diff_density_max 0.46
_refine_diff_density_min -0.40
_refine_ls_extinction_method none
_refine_ls_goodness_of_fit_ref 1.795
_refine_ls_hydrogen_treatment noref
_refine_ls_matrix_type full
_refine_ls_number_constraints 0
_refine_ls_number_parameters 415
_refine_ls_number_reflns 6184
_refine_ls_number_restraints 0
_refine_ls_R_factor_all 0.065
_refine_ls_R_factor_gt 0.059
_refine_ls_shift/su_max 0.001
_refine_ls_shift/su_mean 0.000
_refine_ls_structure_factor_coef F
_refine_ls_weighting_details 'w = 1/[\s^2^(Fo) + 0.00031|Fo|^2^]'
_refine_ls_weighting_scheme calc
_refine_ls_wR_factor_ref 0.062
_reflns_number_gt 6184
_reflns_number_total 9762
_reflns_threshold_expression I>1.5\s(I)
_cod_data_source_file da1053.cif
_cod_data_source_block I
_cod_original_cell_volume 3351.0(10)
_cod_original_sg_symbol_H-M 'P 21/n'
_cod_database_code 2008241

loop_
_symmetry_equiv_pos_as_xyz
x,y,z
1/2-x,1/2+y,1/2-z
-x,-y,-z
1/2+x,1/2-y,1/2+z

loop_
_atom_site_label
_atom_site_fract_x
_atom_site_fract_y
_atom_site_fract_z
_atom_site_U_iso_or_equiv
_atom_site_adp_type
_atom_site_refinement_flags
_atom_site_occupancy
_atom_site_disorder_assembly
_atom_site_disorder_group
_atom_site_type_symbol
Cu1 0.36827(4) 0.48007(4) 0.497020(10) 0.03540(10) Uani . 1.00 . . Cu
Cl1 0.1819(2) 0.82500(10) 0.25105(5) 0.1046(6) Uani . 1.00 . . Cl
Cl2 0.6036(2) -0.0150(2) 0.22262(6) 0.1321(8) Uani . 1.00 . . Cl
Cl3 0.9362(2) -0.30840(10) 0.64114(6) 0.1098(6) Uani . 1.00 . . Cl
Cl4 0.11430(10) 0.1423(2) 0.68128(5) 0.0946(5) Uani . 1.00 . . Cl
O1 0.3861(3) 0.4337(3) 0.43707(8) 0.0500(8) Uani . 1.00 . . O
O2 0.6050(3) 0.4649(3) 0.44213(9) 0.0586(9) Uani . 1.00 . . O
O3 0.5392(3) 0.4711(3) 0.34847(9) 0.0577(9) Uani . 1.00 . . O
O4 0.5880(3) 0.2832(3) 0.38010(8) 0.0557(9) Uani . 1.00 . . O
O5 0.4267(3) 0.3096(2) 0.51435(9) 0.0479(8) Uani . 1.00 . . O
O6 0.6451(3) 0.3448(2) 0.52166(10) 0.0555(9) Uani . 1.00 . . O
O7 0.6654(3) 0.1435(2) 0.57332(9) 0.0516(8) Uani . 1.00 . . O
O8 0.4584(3) 0.0729(2) 0.54211(8) 0.0459(7) Uani . 1.00 . . O
O9 0.1680(3) 0.4244(3) 0.49790(10) 0.0596(9) Uani . 1.00 . . O
N1 0.0213(4) 0.3395(5) 0.5409(2) 0.090(2) Uani . 1.00 . . N
C1 0.4971(4) 0.4313(3) 0.42300(10) 0.0440(10) Uani . 1.00 . . C
C2 0.4968(4) 0.3795(4) 0.37690(10) 0.0480(10) Uani . 1.00 . . C
C3 0.4450(4) 0.5464(4) 0.32560(10) 0.0490(10) Uani . 1.00 . . C
C4 0.3212(5) 0.5714(4) 0.33800(10) 0.0580(10) Uani . 1.00 . . C
C5 0.2378(5) 0.6548(4) 0.3141(2) 0.0640(10) Uani . 1.00 . . C
C6 0.2806(5) 0.7131(4) 0.27840(10) 0.0640(10) Uani . 1.00 . . C
C7 0.4036(6) 0.6852(5) 0.26580(10) 0.072(2) Uani . 1.00 . . C
C8 0.4864(5) 0.5998(4) 0.28890(10) 0.0630(10) Uani . 1.00 . . C
C9 0.5886(4) 0.2133(4) 0.34170(10) 0.0480(10) Uani . 1.00 . . C
C10 0.6851(5) 0.2367(4) 0.3158(2) 0.067(2) Uani . 1.00 . . C
C11 0.6896(6) 0.1659(5) 0.2783(2) 0.081(2) Uani . 1.00 . . C
C12 0.5973(6) 0.0725(5) 0.2695(2) 0.074(2) Uani . 1.00 . . C
C13 0.5012(6) 0.0491(4) 0.2961(2) 0.075(2) Uani . 1.00 . . C
C14 0.4970(5) 0.1201(4) 0.33340(10) 0.0630(10) Uani . 1.00 . . C
C15 0.5437(4) 0.2792(3) 0.52350(10) 0.0400(10) Uani . 1.00 . . C
C16 0.5725(4) 0.1428(3) 0.53660(10) 0.0440(10) Uani . 1.00 . . C
C17 0.7250(4) 0.0311(4) 0.58640(10) 0.0450(10) Uani . 1.00 . . C
C18 0.7221(4) -0.0749(4) 0.56180(10) 0.0530(10) Uani . 1.00 . . C
C19 0.7906(5) -0.1794(4) 0.5786(2) 0.0600(10) Uani . 1.00 . . C
C20 0.8553(4) -0.1764(4) 0.6189(2) 0.0600(10) Uani . 1.00 . . C
C21 0.8574(5) -0.0702(5) 0.6444(2) 0.068(2) Uani . 1.00 . . C
C22 0.7923(5) 0.0342(4) 0.62790(10) 0.0550(10) Uani . 1.00 . . C
C23 0.3822(4) 0.0976(3) 0.57570(10) 0.0430(10) Uani . 1.00 . . C
C24 0.2805(5) 0.0148(4) 0.5791(2) 0.0650(10) Uani . 1.00 . . C
C25 0.1961(5) 0.0276(5) 0.6110(2) 0.074(2) Uani . 1.00 . . C
C26 0.2160(5) 0.1253(5) 0.63960(10) 0.0630(10) Uani . 1.00 . . C
C27 0.3169(5) 0.2079(5) 0.63660(10) 0.067(2) Uani . 1.00 . . C
C28 0.4007(5) 0.1943(4) 0.60440(10) 0.0630(10) Uani . 1.00 . . C
C29 0.1187(5) 0.4144(6) 0.5331(2) 0.081(2) Uani . 1.00 . . C
C30 -0.0317(7) 0.2556(7) 0.5081(3) 0.171(4) Uani . 1.00 . . C
C31 -0.0368(7) 0.3428(9) 0.5818(3) 0.149(3) Uani . 1.00 . . C
H2 0.4068 0.3497 0.3654 0.0588 Uiso . 1.00 . . H
H4 0.2911 0.5299 0.3633 0.0692 Uiso . 1.00 . . H
H5 0.1484 0.6721 0.3225 0.0769 Uiso . 1.00 . . H
H7 0.4360 0.7262 0.2406 0.0813 Uiso . 1.00 . . H
H8 0.5727 0.5763 0.2793 0.0756 Uiso . 1.00 . . H
H10 0.7509 0.3005 0.3236 0.0790 Uiso . 1.00 . . H
H11 0.7562 0.1853 0.2581 0.0922 Uiso . 1.00 . . H
H13 0.4364 -0.0160 0.2885 0.0910 Uiso . 1.00 . . H
H14 0.4308 0.1041 0.3534 0.0734 Uiso . 1.00 . . H
H16 0.6164 0.1040 0.5131 0.0548 Uiso . 1.00 . . H
H18 0.6723 -0.0749 0.5327 0.0619 Uiso . 1.00 . . H
H19 0.7902 -0.2556 0.5607 0.0691 Uiso . 1.00 . . H
H21 0.9039 -0.0697 0.6743 0.0790 Uiso . 1.00 . . H
H22 0.7921 0.1118 0.6455 0.0654 Uiso . 1.00 . . H
H24 0.2687 -0.0549 0.5586 0.0760 Uiso . 1.00 . . H
H25 0.1232 -0.0311 0.6133 0.0882 Uiso . 1.00 . . H
H27 0.3296 0.2751 0.6577 0.0783 Uiso . 1.00 . . H
H28 0.4740 0.2536 0.6024 0.0759 Uiso . 1.00 . . H
H29 0.1571 0.4655 0.5576 0.0959 Uiso . 1.00 . . H
H30A -0.1020 0.2080 0.5170 0.1844 Uiso . 1.00 . . H
H30B -0.0657 0.3045 0.4823 0.1844 Uiso . 1.00 . . H
H30C 0.0377 0.2027 0.4996 0.1844 Uiso . 1.00 . . H
H31A -0.0763 0.4217 0.5866 0.1568 Uiso . 1.00 . . H
H31B -0.1086 0.2796 0.5815 0.1568 Uiso . 1.00 . . H
H31C 0.0275 0.3227 0.6060 0.1568 Uiso . 1.00 . . H

loop_
_atom_site_aniso_label
_atom_site_aniso_U_11
_atom_site_aniso_U_22
_atom_site_aniso_U_33
_atom_site_aniso_U_12
_atom_site_aniso_U_13
_atom_site_aniso_U_23
Cu1 0.0370(2) 0.0316(2) 0.0383(2) -0.0036(2) 0.0075(2) 0.0006(2)
Cl1 0.1370(10) 0.0751(10) 0.0920(10) 0.0134(10) -0.0310(10) 0.0241(8)
Cl2 0.166(2) 0.129(2) 0.1000(10) 0.0320(10) 0.0080(10) -0.0720(10)
Cl3 0.1160(10) 0.0611(9) 0.1400(10) 0.0133(9) -0.0420(10) 0.0296(9)
Cl4 0.0772(9) 0.1310(10) 0.0799(9) -0.0182(9) 0.0298(8) -0.0230(9)
O1 0.055(2) 0.059(2) 0.0370(10) -0.0060(10) 0.0070(10) -0.0020(10)
O2 0.059(2) 0.070(2) 0.049(2) -0.015(2) 0.0140(10) -0.023(2)
O3 0.066(2) 0.057(2) 0.052(2) -0.001(2) 0.0150(10) 0.0050(10)
O4 0.076(2) 0.049(2) 0.042(2) 0.013(2) 0.0050(10) -0.0060(10)
O5 0.047(2) 0.040(2) 0.056(2) -0.0020(10) 0.0020(10) 0.0090(10)
O6 0.049(2) 0.0350(10) 0.083(2) 0.0000(10) 0.010(2) 0.0090(10)
O7 0.061(2) 0.0360(10) 0.055(2) -0.0030(10) -0.0060(10) -0.0020(10)
O8 0.057(2) 0.0350(10) 0.0460(10) -0.0080(10) 0.0040(10) 0.0000(10)
O9 0.043(2) 0.062(2) 0.075(2) -0.0050(10) 0.012(2) -0.001(2)
N1 0.057(3) 0.090(3) 0.127(4) 0.004(3) 0.033(3) 0.037(3)
C1 0.061(3) 0.030(2) 0.042(2) -0.003(2) 0.006(2) 0.002(2)
C2 0.058(3) 0.042(2) 0.045(2) 0.000(2) 0.011(2) -0.004(2)
C3 0.066(3) 0.040(2) 0.039(2) -0.003(2) 0.002(2) -0.005(2)
C4 0.078(3) 0.051(2) 0.046(2) -0.002(2) 0.009(2) 0.004(2)
C5 0.071(3) 0.059(3) 0.061(3) 0.002(3) 0.004(2) -0.005(2)
C6 0.086(4) 0.051(3) 0.051(3) -0.003(3) -0.010(3) 0.000(2)
C7 0.108(4) 0.067(3) 0.039(2) -0.022(3) 0.001(3) 0.007(2)
C8 0.078(3) 0.062(3) 0.049(2) -0.015(3) 0.006(2) 0.000(2)
C9 0.062(3) 0.042(2) 0.042(2) 0.008(2) 0.007(2) -0.002(2)
C10 0.069(3) 0.062(3) 0.074(3) -0.012(3) 0.025(3) -0.015(3)
C11 0.086(4) 0.091(4) 0.072(3) 0.003(3) 0.037(3) -0.018(3)
C12 0.091(4) 0.066(3) 0.062(3) 0.017(3) 0.003(3) -0.028(3)
C13 0.082(4) 0.056(3) 0.087(4) -0.006(3) 0.006(3) -0.023(3)
C14 0.070(3) 0.056(3) 0.064(3) -0.007(2) 0.016(2) -0.005(2)
C15 0.050(2) 0.033(2) 0.037(2) -0.002(2) 0.008(2) 0.000(2)
C16 0.049(2) 0.035(2) 0.049(2) -0.003(2) 0.003(2) 0.000(2)
C17 0.045(2) 0.036(2) 0.052(2) -0.005(2) 0.000(2) 0.008(2)
C18 0.064(3) 0.043(2) 0.050(2) -0.004(2) -0.008(2) -0.002(2)
C19 0.062(3) 0.039(2) 0.076(3) -0.002(2) -0.003(3) -0.002(2)
C20 0.053(3) 0.047(3) 0.077(3) -0.002(2) -0.008(2) 0.017(2)
C21 0.073(3) 0.062(3) 0.063(3) -0.012(3) -0.014(3) 0.009(2)
C22 0.065(3) 0.047(2) 0.051(2) -0.007(2) -0.004(2) 0.005(2)
C23 0.050(2) 0.041(2) 0.039(2) -0.006(2) 0.000(2) 0.000(2)
C24 0.065(3) 0.056(3) 0.076(3) -0.016(2) 0.011(2) -0.019(2)
C25 0.064(3) 0.076(3) 0.086(3) -0.025(3) 0.022(3) -0.014(3)
C26 0.058(3) 0.079(3) 0.053(3) -0.004(3) 0.009(2) -0.009(2)
C27 0.081(3) 0.071(3) 0.047(2) -0.020(3) 0.007(2) -0.019(2)
C28 0.071(3) 0.056(3) 0.064(3) -0.022(2) 0.014(2) -0.011(2)
C29 0.051(3) 0.096(4) 0.094(4) -0.009(3) 0.005(3) 0.023(3)
C30 0.101(6) 0.111(6) 0.310(10) -0.043(5) 0.069(7) -0.109(7)
C31 0.092(5) 0.224(9) 0.138(6) -0.009(6) 0.042(5) 0.090(6)

loop_
_atom_type_symbol
_atom_type_description
_atom_type_scat_dispersion_real
_atom_type_scat_source
Cu Cu 0.320
;International Tables for Crystallography
(1992, Vol. C, Tables 4.2.6.8 and 6.1.1.1)
;
O O 0.011
;International Tables for Crystallography
(1992, Vol. C, Tables 4.2.6.8 and 6.1.1.1)
;
N N 0.006
;International Tables for Crystallography
(1992, Vol. C, Tables 4.2.6.8 and 6.1.1.1)
;
C C 0.003
;International Tables for Crystallography
(1992, Vol. C, Tables 4.2.6.8 and 6.1.1.1)
;
H H 0.000
;International Tables for Crystallography
(1992, Vol. C, Table 6.1.1.2)
;
Cl Cl 0.148
;International Tables for Crystallography
(1992, Vol. C, Tables 4.2.6.8 and 6.1.1.1)
;

loop_
_geom_angle_atom_site_label_1
_geom_angle_atom_site_label_2
_geom_angle_atom_site_label_3
_geom_angle_site_symmetry_1
_geom_angle_site_symmetry_3
_geom_angle
_geom_angle_publ_flag
Cu1 Cu1 O1 3_666 . 84.99(8) no
Cu1 Cu1 O2 3_666 3_666 81.62(9) no
Cu1 Cu1 O5 3_666 . 82.22(8) no
Cu1 Cu1 O6 3_666 3_666 84.46(8) no
Cu1 Cu1 O9 3_666 . 171.42(9) no
O1 Cu1 O2 . 3_666 166.60(10) yes
O1 Cu1 O5 . . 88.00(10) no
O1 Cu1 O6 . 3_666 88.60(10) no
O1 Cu1 O9 . . 97.30(10) no
O2 Cu1 O5 3_666 . 90.70(10) no
O2 Cu1 O6 3_666 3_666 89.50(10) no
O2 Cu1 O9 3_666 . 96.00(10) no
O5 Cu1 O6 . 3_666 166.50(10) yes
O5 Cu1 O9 . . 89.60(10) no
O6 Cu1 O9 3_666 . 103.80(10) no
Cu1 O1 C1 . . 121.1(3) yes
Cu1 O2 C1 3_666 . 124.6(3) yes
C2 O3 C3 . . 119.0(3) no
C2 O4 C9 . . 113.7(3) no
Cu1 O5 C15 . . 124.0(2) yes
Cu1 O6 C15 3_666 . 121.5(3) yes
C16 O7 C17 . . 117.7(3) no
C16 O8 C23 . . 121.3(3) no
Cu1 O9 C29 . . 120.5(3) yes
C29 N1 C30 . . 119.3(6) no
C29 N1 C31 . . 121.8(6) no
C30 N1 C31 . . 118.8(6) no
O1 C1 O2 . . 127.4(4) yes
O1 C1 C2 . . 115.0(4) no
O2 C1 C2 . . 117.6(4) no
O3 C2 O4 . . 108.7(3) no
O3 C2 C1 . . 110.8(3) no
O3 C2 H2 . . 109.3(3) no
O4 C2 C1 . . 105.7(3) no
O4 C2 H2 . . 111.3(3) no
C1 C2 H2 . . 111.0(4) no
O3 C3 C4 . . 124.7(4) no
O3 C3 C8 . . 114.3(4) no
C4 C3 C8 . . 121.0(4) no
C3 C4 C5 . . 119.8(4) no
C3 C4 H4 . . 120.4(4) no
C5 C4 H4 . . 119.8(5) no
C4 C5 C6 . . 119.7(5) no
C4 C5 H5 . . 120.2(5) no
C6 C5 H5 . . 120.1(5) no
Cl1 C6 C5 . . 119.7(4) no
Cl1 C6 C7 . . 120.3(4) no
C5 C6 C7 . . 120.0(5) no
C6 C7 C8 . . 120.6(4) no
C6 C7 H7 . . 121.2(6) no
C8 C7 H7 . . 118.2(6) no
C3 C8 C7 . . 118.8(5) no
C3 C8 H8 . . 120.1(5) no
C7 C8 H8 . . 121.1(5) no
O4 C9 C10 . . 118.2(4) no
O4 C9 C14 . . 119.0(4) no
C10 C9 C14 . . 122.7(4) no
C9 C10 C11 . . 119.0(4) no
C9 C10 H10 . . 120.1(4) no
C11 C10 H10 . . 120.9(5) no
C10 C11 C12 . . 118.7(5) no
C10 C11 H11 . . 119.8(6) no
C12 C11 H11 . . 121.5(5) no
Cl2 C12 C11 . . 118.3(4) no
Cl2 C12 C13 . . 119.8(4) no
C11 C12 C13 . . 121.8(4) no
C12 C13 C14 . . 119.3(5) no
C12 C13 H13 . . 119.6(5) no
C14 C13 H13 . . 121.1(6) no
C9 C14 C13 . . 118.5(4) no
C9 C14 H14 . . 120.3(4) no
C13 C14 H14 . . 121.1(5) no
O5 C15 O6 . . 127.7(3) yes
O5 C15 C16 . . 117.6(3) no
O6 C15 C16 . . 114.7(3) no
O7 C16 O8 . . 113.2(3) no
O7 C16 C15 . . 107.5(3) no
O7 C16 H16 . . 106.7(3) no
O8 C16 C15 . . 114.1(3) no
O8 C16 H16 . . 107.8(3) no
C15 C16 H16 . . 107.2(3) no
O7 C17 C18 . . 125.5(3) no
O7 C17 C22 . . 113.7(4) no
C18 C17 C22 . . 120.8(4) no
C17 C18 C19 . . 119.1(4) no
C17 C18 H18 . . 119.1(4) no
C19 C18 H18 . . 121.8(4) no
C18 C19 C20 . . 120.0(4) no
C18 C19 H19 . . 119.2(4) no
C20 C19 H19 . . 120.8(4) no
Cl3 C20 C19 . . 120.5(4) no
Cl3 C20 C21 . . 117.9(4) no
C19 C20 C21 . . 121.6(4) no
C20 C21 C22 . . 118.9(4) no
C20 C21 H21 . . 120.9(5) no
C22 C21 H21 . . 120.2(5) no
C17 C22 C21 . . 119.5(4) no
C17 C22 H22 . . 119.8(4) no
C21 C22 H22 . . 120.7(4) no
O8 C23 C24 . . 114.6(3) no
O8 C23 C28 . . 125.9(4) no
C24 C23 C28 . . 119.5(4) no
C23 C24 C25 . . 121.1(4) no
C23 C24 H24 . . 119.0(4) no
C25 C24 H24 . . 119.9(4) no
C24 C25 C26 . . 118.6(4) no
C24 C25 H25 . . 121.1(5) no
C26 C25 H25 . . 120.4(5) no
Cl4 C26 C25 . . 120.0(4) no
Cl4 C26 C27 . . 119.2(4) no
C25 C26 C27 . . 120.9(4) no
C26 C27 C28 . . 120.1(4) no
C26 C27 H27 . . 118.9(5) no
C28 C27 H27 . . 121.0(5) no
C23 C28 C27 . . 119.8(4) no
C23 C28 H28 . . 120.1(4) no
C27 C28 H28 . . 120.1(4) no
O9 C29 N1 . . 126.2(6) no
O9 C29 H29 . . 117.6(5) no
N1 C29 H29 . . 116.2(6) no
N1 C30 H30A . . 111.9(8) no
N1 C30 H30B . . 108.2(7) no
N1 C30 H30C . . 109.9(7) no
H30A C30 H30B . . 108.7(8) no
H30A C30 H30C . . 110.9(8) no
H30B C30 H30C . . 107.1(9) no
N1 C31 H31A . . 111.9(6) no
N1 C31 H31B . . 109.9(8) no
N1 C31 H31C . . 111.7(6) no
H31A C31 H31B . . 107.0(7) no
H31A C31 H31C . . 109.5(9) no
H31B C31 H31C . . 106.5(6) no

loop_
_geom_bond_atom_site_label_1
_geom_bond_atom_site_label_2
_geom_bond_site_symmetry_1
_geom_bond_site_symmetry_2
_geom_bond_distance
_geom_bond_publ_flag
Cu1 Cu1 . 3_666 2.6850(10) yes
Cu1 O1 . . 1.951(3) yes
Cu1 O2 . 3_666 1.967(3) yes
Cu1 O5 . . 1.982(3) yes
Cu1 O6 . 3_666 1.971(3) yes
Cu1 O9 . . 2.115(3) yes
Cl1 C6 . . 1.726(5) yes
Cl2 C12 . . 1.738(4) yes
Cl3 C20 . . 1.743(4) yes
Cl4 C26 . . 1.747(5) yes
O1 C1 . . 1.248(5) yes
O2 C1 . . 1.238(5) yes
O3 C2 . . 1.418(5) no
O3 C3 . . 1.385(5) no
O4 C2 . . 1.384(5) no
O4 C9 . . 1.408(4) no
O5 C15 . . 1.232(4) yes
O6 C15 . . 1.251(4) yes
O7 C16 . . 1.395(4) no
O7 C17 . . 1.391(4) no
O8 C16 . . 1.403(4) no
O8 C23 . . 1.386(4) no
O9 C29 . . 1.253(6) yes
N1 C29 . . 1.315(6) no
N1 C30 . . 1.421(9) no
N1 C31 . . 1.455(8) no
C1 C2 . . 1.535(5) no
C2 H2 . . 0.993 no
C3 C4 . . 1.375(6) no
C3 C8 . . 1.379(6) no
C4 C5 . . 1.389(6) no
C4 H4 . . 0.979 no
C5 C6 . . 1.381(6) no
C5 H5 . . 0.985 no
C6 C7 . . 1.377(7) no
C7 C8 . . 1.390(7) no
C7 H7 . . 0.983 no
C8 H8 . . 0.985 no
C9 C10 . . 1.354(6) no
C9 C14 . . 1.371(6) no
C10 C11 . . 1.394(6) no
C10 H10 . . 0.968 no
C11 C12 . . 1.378(7) no
C11 H11 . . 0.989 no
C12 C13 . . 1.365(7) no
C13 C14 . . 1.388(6) no
C13 H13 . . 0.971 no
C14 H14 . . 0.977 no
C15 C16 . . 1.542(5) no
C16 H16 . . 0.986 no
C17 C18 . . 1.370(6) no
C17 C22 . . 1.390(5) no
C18 C19 . . 1.390(6) no
C18 H18 . . 0.986 no
C19 C20 . . 1.346(6) no
C19 H19 . . 0.990 no
C20 C21 . . 1.388(6) no
C21 C22 . . 1.373(6) no
C21 H21 . . 0.990 no
C22 H22 . . 0.997 no
C23 C24 . . 1.374(6) no
C23 C28 . . 1.369(5) no
C24 C25 . . 1.382(6) no
C24 H24 . . 0.982 no
C25 C26 . . 1.374(6) no
C25 H25 . . 0.979 no
C26 C27 . . 1.364(6) no
C27 C28 . . 1.385(6) no
C27 H27 . . 0.975 no
C28 H28 . . 0.985 no
C29 H29 . . 0.983 no
C30 H30A . . 0.941 no
C30 H30B . . 0.987 no
C30 H30C . . 0.962 no
C31 H31A . . 0.956 no
C31 H31B . . 0.994 no
C31 H31C . . 0.963 no

loop_
_geom_contact_atom_site_label_1
_geom_contact_atom_site_label_2
_geom_contact_distance
_geom_contact_site_symmetry_2
Cu1 Cu1 2.6850(10) 3_666
Cl1 C3 3.508(4) 2_555
Cl1 C8 3.566(5) 2_555
Cl2 Cl3 3.452(2) 4_444
Cl4 C21 3.554(5) 1_455
O1 C19 3.275(5) 3_656
O6 C30 3.476(8) 1_655
O6 C31 3.538(8) 1_655
O8 O8 3.234(5) 3_656
O8 C16 3.357(4) 3_656
O8 C18 3.525(5) 3_656
O9 N1 3.325(5) 3_566
O9 C29 3.425(6) 3_566
O9 C19 3.599(5) 3_656
C9 C25 3.593(7) 3_656
C29 C29 3.510(10) 3_566

loop_
_geom_hbond_atom_site_label_D
_geom_hbond_atom_site_label_H
_geom_hbond_atom_site_label_A
_geom_hbond_site_symmetry_A
_geom_hbond_distance_DH
_geom_hbond_distance_HA
_geom_hbond_distance_DA
_geom_hbond_angle_DHA
C29 H29 O2 3_666 0.983 2.518 3.101(6) 117.8
